data_1577324
loop_
_publ_author_name
'Pawar, Pratap K'
'Namade, Lahu D.'
'Yadav, Harshada C.'
'Yadav, Amruta A.'
'Bodake, Tejas R.'
'Pedanekar, Rupesh S.'
'Rajpure, Keshav Y.'

_publ_section_title
;
 Hydrothermally synthesized hierarchically cobalt phosphate hydrate for
 water splitting and supercapacitor
;
_journal_name_full 'Journal of Solid State Chemistry)'
_journal_paper_doi 10.1016/j.jssc.2025.125751
_journal_volume 354
_journal_year 2026
_chemical_formula_sum 'Co3 H16 O16 P2'
_chemical_name_common Monoclinic
_chemical_name_systematic 'Co3 (P O4)2 (H2 O)8'
_space_group_IT_number 12
_space_group_name_Hall '-C 2y'
_space_group_name_H-M_alt 'C 1 2/m 1'
_symmetry_space_group_name_Hall '-C 2y'
_symmetry_space_group_name_H-M 'C 1 2/m 1'
_cell_angle_alpha 90
_cell_angle_beta 104.9319
_cell_angle_gamma 90
_cell_formula_units_Z 2
_cell_length_a 9.6798
_cell_length_b 13.2874
_cell_length_c 4.6758
_cell_volume 581.091
_exptl_crystal_density_diffrn 2.782
_journal_article_reference 125751
_cod_data_source_file CoP_6.cif
_cod_data_source_block H16Co3O16P2
_cod_original_cell_volume 603.2756
_cod_original_formula_sum 'H16 Co3 O16 P2'
_cod_database_code 1577324

loop_
_symmetry_equiv_pos_as_xyz
x,y,z
-x,y,-z
-x,-y,-z
x,-y,z
x+1/2,y+1/2,z
-x+1/2,y+1/2,-z
-x+1/2,-y+1/2,-z
x+1/2,-y+1/2,z

loop_
_atom_site_label
_atom_site_type_symbol
_atom_site_fract_x
_atom_site_fract_y
_atom_site_fract_z
_atom_site_occupancy
_atom_site_U_iso_or_equiv
O1 O-2 0.1573 0 0.3711 1 0.0
O4 O-2 0.4009 0.38454 0.1956 1 0.0
H1 H+1 0.38 0.411 0.319 1 0.0
O5 O-2 0.1029 0.276 0.282 1 0.0
P1 P+5 0.31424 0 0.3811 1 0.0
Co2 Co+2 0 0.38993 0 1 0.0
O2 O-2 0.3935 0 0.7092 1 0.0
Co1 Co+2 0 0 0 1 0.0
H2 H+1 0.348 0.372 0.123 1 0.0
H4 H+1 0.058 0.221 0.286 1 0.0
H3 H+1 0.116 0.299 0.382 1 0.0
O3 O-2 0.3444 0.09648 0.2282 1 0.0
